data_7227939
loop_
_publ_author_name
'Wang, Shugai'
'Xing, Songzhu'
'Shi, Zhuolin'
'He, Jiachen'
'Han, Qiuxia'
'Li, Mingxue'

_publ_section_title
;
 Electrostatic polypyridine--ruthenium(ii)&#x22EF;decatungstate dyads:
 structures, characterizations and photodegradation of dye
;
_journal_issue 29
_journal_name_full 'RSC Adv.'
_journal_page_first 18024
_journal_paper_doi 10.1039/C7RA01342F
_journal_volume 7
_journal_year 2017
_chemical_formula_sum 'C52 H50 N14 O32 Ru2 W10'
_chemical_formula_weight 3423.70
_chemical_name_systematic
; 
 ? 
;
_space_group_IT_number 2
_symmetry_cell_setting triclinic
_symmetry_space_group_name_Hall '-P 1'
_symmetry_space_group_name_H-M 'P -1'
_atom_sites_solution_hydrogens geom
_atom_sites_solution_primary direct
_atom_sites_solution_secondary difmap
_audit_creation_method SHELXL-97
_audit_update_record
;
2017-01-31 deposited with the CCDC.
2017-03-13 downloaded from the CCDC.
;
_cell_angle_alpha 70.144(10)
_cell_angle_beta 70.634(10)
_cell_angle_gamma 89.661(11)
_cell_formula_units_Z 1
_cell_length_a 10.6893(19)
_cell_length_b 13.959(2)
_cell_length_c 14.063(2)
_cell_measurement_reflns_used 4782
_cell_measurement_temperature 273(2)
_cell_measurement_theta_max 27.47
_cell_measurement_theta_min 2.42
_cell_volume 1848.4(5)
_computing_cell_refinement 'Bruker SMART'
_computing_data_collection 'Bruker SMART'
_computing_data_reduction 'Bruker SAINT'
_computing_molecular_graphics 'Bruker SHELXTL'
_computing_publication_material 'Bruker SHELXTL'
_computing_structure_refinement 'SHELXL-97 (Sheldrick, 2008)'
_computing_structure_solution 'SHELXS-97 (Sheldrick, 2008)'
_diffrn_ambient_temperature 273(2)
_diffrn_measured_fraction_theta_full 0.996
_diffrn_measured_fraction_theta_max 0.996
_diffrn_measurement_device_type 'CCD area detector'
_diffrn_measurement_method 'phi and omega scans'
_diffrn_radiation_monochromator graphite
_diffrn_radiation_source 'fine-focus sealed tube'
_diffrn_radiation_type MoK\a
_diffrn_radiation_wavelength 0.71073
_diffrn_reflns_av_R_equivalents 0.0373
_diffrn_reflns_av_sigmaI/netI 0.0449
_diffrn_reflns_limit_h_max 12
_diffrn_reflns_limit_h_min -12
_diffrn_reflns_limit_k_max 16
_diffrn_reflns_limit_k_min -16
_diffrn_reflns_limit_l_max 16
_diffrn_reflns_limit_l_min -16
_diffrn_reflns_number 17626
_diffrn_reflns_theta_full 25.00
_diffrn_reflns_theta_max 25.00
_diffrn_reflns_theta_min 1.64
_exptl_absorpt_coefficient_mu 15.971
_exptl_absorpt_correction_T_max 0.1270
_exptl_absorpt_correction_T_min 0.1086
_exptl_absorpt_correction_type multi-scan
_exptl_absorpt_process_details sadabs
_exptl_crystal_colour gray
_exptl_crystal_density_diffrn 3.076
_exptl_crystal_density_method 'not measured'
_exptl_crystal_description block
_exptl_crystal_F_000 1544
_exptl_crystal_size_max 0.25
_exptl_crystal_size_mid 0.23
_exptl_crystal_size_min 0.22
_refine_diff_density_max 1.790
_refine_diff_density_min -1.323
_refine_diff_density_rms 0.204
_refine_ls_extinction_method none
_refine_ls_goodness_of_fit_ref 1.001
_refine_ls_hydrogen_treatment mixed
_refine_ls_matrix_type full
_refine_ls_number_parameters 484
_refine_ls_number_reflns 6484
_refine_ls_number_restraints 2
_refine_ls_restrained_S_all 1.003
_refine_ls_R_factor_all 0.0474
_refine_ls_R_factor_gt 0.0330
_refine_ls_shift/su_max 0.001
_refine_ls_shift/su_mean 0.000
_refine_ls_structure_factor_coef Fsqd
_refine_ls_weighting_details 'calc w=1/[\s^2^(Fo^2^)+(0.0457P)^2^+0.0000P] where P=(Fo^2^+2Fc^2^)/3'
_refine_ls_weighting_scheme calc
_refine_ls_wR_factor_gt 0.0796
_refine_ls_wR_factor_ref 0.0851
_reflns_number_gt 5136
_reflns_number_total 6484
_reflns_threshold_expression >2sigma(I)
_cod_data_source_file c7ra01342f1.cif
_cod_data_source_block 1
_cod_depositor_comments
;
The following automatic conversions were performed:

'_symmetry_cell_setting' value 'Triclinic' changed to 'triclinic'
according to
/home/data/users/saulius/crontab/automatic-downloads/rss-feeds/RSC/lib/dictionaries/cif_core.dic
dictionary named 'cif_core.dic' version 2.4.2 from 2011-04-26.

Automatic conversion script
Id: cif_fix_values 4973 2017-02-22 13:04:09Z antanas 
;
_cod_original_cell_volume 1848.5(5)
_cod_original_sg_symbol_H-M P-1
_cod_database_code 7227939

loop_
_symmetry_equiv_pos_as_xyz
'x, y, z'
'-x, -y, -z'

loop_
_atom_site_label
_atom_site_type_symbol
_atom_site_fract_x
_atom_site_fract_y
_atom_site_fract_z
_atom_site_U_iso_or_equiv
_atom_site_adp_type
_atom_site_occupancy
_atom_site_symmetry_multiplicity
_atom_site_calc_flag
_atom_site_refinement_flags
W1 W 0.58299(4) 0.65598(3) 0.68664(3) 0.03373(11) Uani 1 1 d .
W2 W 0.65544(4) 0.43804(3) 0.65224(3) 0.03374(11) Uani 1 1 d .
W3 W 0.34411(4) 0.48404(3) 0.72579(3) 0.03449(11) Uani 1 1 d .
W4 W 0.42360(4) 0.69829(3) 0.51644(3) 0.03346(11) Uani 1 1 d .
W5 W 0.73455(4) 0.65151(3) 0.44354(3) 0.02997(11) Uani 1 1 d .
Ru1 Ru 0.97648(7) 0.79385(5) 0.82807(6) 0.02783(17) Uani 1 1 d .
O1 O 0.6142(7) 0.7211(5) 0.7616(6) 0.0493(19) Uani 1 1 d .
O2 O 0.6702(6) 0.5319(5) 0.7221(5) 0.0382(16) Uani 1 1 d .
O3 O 0.4206(6) 0.5699(5) 0.7823(5) 0.0401(16) Uani 1 1 d .
O4 O 0.4844(6) 0.7443(5) 0.6127(5) 0.0402(16) Uani 1 1 d .
O5 O 0.7335(6) 0.7048(4) 0.5545(5) 0.0336(15) Uani 1 1 d .
O6 O 0.5394(5) 0.5700(4) 0.5862(4) 0.0260(13) Uani 1 1 d .
O7 O 0.7434(7) 0.3486(5) 0.7097(6) 0.053(2) Uani 1 1 d .
O8 O 0.4745(6) 0.3937(5) 0.7504(5) 0.0373(15) Uani 1 1 d .
O9 O 0.7879(5) 0.5284(5) 0.5232(5) 0.0317(14) Uani 1 1 d .
O10 O 0.2092(7) 0.4322(6) 0.8393(6) 0.053(2) Uani 1 1 d .
O11 O 0.2908(6) 0.6072(5) 0.6449(5) 0.0354(15) Uani 1 1 d .
O12 O 0.3100(6) 0.4186(5) 0.6372(5) 0.0349(15) Uani 1 1 d .
O13 O 0.3444(7) 0.8035(5) 0.4780(7) 0.055(2) Uani 1 1 d .
O14 O 0.3879(6) 0.6257(4) 0.4367(5) 0.0352(15) Uani 1 1 d .
O15 O 0.8823(7) 0.7204(6) 0.3527(5) 0.0511(19) Uani 1 1 d .
O16 O 0.6043(6) 0.7408(4) 0.4160(5) 0.0345(15) Uani 1 1 d .
C1 C 0.8167(9) 0.9227(7) 0.6966(8) 0.038(2) Uani 1 1 d .
H1A H 0.7484 0.8685 0.7356 0.045 Uiso 1 1 calc R
C2 C 0.7930(10) 1.0098(8) 0.6257(9) 0.051(3) Uani 1 1 d .
H2A H 0.7102 1.0147 0.6173 0.062 Uiso 1 1 calc R
C3 C 0.8948(11) 1.0907(8) 0.5666(10) 0.058(3) Uani 1 1 d .
H3A H 0.8808 1.1513 0.5191 0.069 Uiso 1 1 calc R
C4 C 1.0153(10) 1.0798(7) 0.5793(9) 0.045(3) Uani 1 1 d .
H4A H 1.0850 1.1328 0.5399 0.054 Uiso 1 1 calc R
C5 C 1.0337(9) 0.9905(7) 0.6504(8) 0.035(2) Uani 1 1 d .
C6 C 1.1632(9) 0.9706(6) 0.6663(7) 0.030(2) Uani 1 1 d .
C7 C 1.2792(9) 1.0361(7) 0.6053(8) 0.040(2) Uani 1 1 d .
H7B H 1.2790 1.0983 0.5526 0.048 Uiso 1 1 calc R
C8 C 1.3982(10) 1.0082(8) 0.6233(9) 0.045(3) Uani 1 1 d .
H8A H 1.4779 1.0515 0.5828 0.053 Uiso 1 1 calc R
C9 C 1.3948(9) 0.9168(8) 0.7010(9) 0.045(3) Uani 1 1 d .
H9A H 1.4716 0.8971 0.7159 0.055 Uiso 1 1 calc R
C10 C 1.2754(9) 0.8538(7) 0.7574(8) 0.040(2) Uani 1 1 d .
H10B H 1.2749 0.7900 0.8079 0.048 Uiso 1 1 calc R
C11 C 1.1051(10) 0.6150(8) 0.9387(9) 0.047(3) Uani 1 1 d .
H11A H 1.1111 0.5925 0.8824 0.057 Uiso 1 1 calc R
C12 C 1.1626(12) 0.5617(9) 1.0144(10) 0.059(3) Uani 1 1 d .
H12B H 1.2059 0.5048 1.0087 0.071 Uiso 1 1 calc R
C13 C 1.1535(12) 0.5951(10) 1.0975(11) 0.067(4) Uani 1 1 d .
H13B H 1.1934 0.5624 1.1476 0.080 Uiso 1 1 calc R
C14 C 1.0851(11) 0.6771(9) 1.1059(9) 0.056(3) Uani 1 1 d .
H14B H 1.0766 0.6993 1.1628 0.067 Uiso 1 1 calc R
C15 C 1.0286(10) 0.7269(7) 1.0296(8) 0.041(2) Uani 1 1 d .
C16 C 0.9564(10) 0.8153(8) 1.0293(8) 0.044(3) Uani 1 1 d .
C17 C 0.9088(13) 0.8474(11) 1.1161(9) 0.067(4) Uani 1 1 d .
H17A H 0.9263 0.8133 1.1790 0.081 Uiso 1 1 calc R
C18 C 0.8358(15) 0.9294(13) 1.1106(13) 0.085(5) Uani 1 1 d .
H18A H 0.8016 0.9502 1.1695 0.102 Uiso 1 1 calc R
C19 C 0.8155(12) 0.9781(10) 1.0188(11) 0.064(4) Uani 1 1 d .
H19A H 0.7696 1.0354 1.0124 0.077 Uiso 1 1 calc R
C20 C 0.8608(11) 0.9453(8) 0.9344(10) 0.051(3) Uani 1 1 d .
H20A H 0.8443 0.9803 0.8713 0.061 Uiso 1 1 calc R
C21 C 0.6775(11) 0.6875(8) 0.9519(9) 0.049(3) Uani 1 1 d .
C22 C 0.5376(11) 0.6454(12) 1.0066(10) 0.079(4) Uani 1 1 d .
H22A H 0.4941 0.6802 1.0547 0.118 Uiso 1 1 calc R
H22B H 0.5310 0.5735 1.0470 0.118 Uiso 1 1 calc R
H22C H 0.4952 0.6547 0.9541 0.118 Uiso 1 1 calc R
C24 C 1.0179(10) 0.6029(10) 0.6096(10) 0.057(3) Uani 1 1 d .
H24A H 0.9355 0.6038 0.5962 0.086 Uiso 1 1 calc R
H24B H 1.0306 0.5332 0.6444 0.086 Uiso 1 1 calc R
H24C H 1.0906 0.6333 0.5425 0.086 Uiso 1 1 calc R
C23 C 1.0133(10) 0.6611(8) 0.6796(9) 0.042(2) Uani 1 1 d .
C25 C 0.538(3) 0.0140(18) 0.862(2) 0.171(10) Uiso 1 1 d D
C26 C 0.546(2) 0.1313(15) 0.8159(17) 0.132(7) Uiso 1 1 d D
H26A H 0.6295 0.1589 0.7571 0.198 Uiso 1 1 calc R
H26B H 0.5410 0.1581 0.8714 0.198 Uiso 1 1 calc R
H26C H 0.4736 0.1503 0.7904 0.198 Uiso 1 1 calc R
N1 N 0.9348(7) 0.9120(5) 0.7123(6) 0.0300(17) Uani 1 1 d .
N2 N 1.1605(7) 0.8791(5) 0.7435(6) 0.0296(17) Uani 1 1 d .
N3 N 1.0427(7) 0.6962(5) 0.9438(6) 0.0359(19) Uani 1 1 d .
N4 N 0.9293(7) 0.8631(6) 0.9396(6) 0.0343(18) Uani 1 1 d .
N5 N 0.7861(8) 0.7215(6) 0.9075(6) 0.0353(18) Uani 1 1 d .
N6 N 1.0074(7) 0.7095(6) 0.7305(6) 0.0354(18) Uani 1 1 d .
N7 N 0.515(3) -0.0756(19) 0.915(2) 0.217(10) Uiso 1 1 d D

loop_
_atom_site_aniso_label
_atom_site_aniso_U_11
_atom_site_aniso_U_22
_atom_site_aniso_U_33
_atom_site_aniso_U_23
_atom_site_aniso_U_13
_atom_site_aniso_U_12
W1 0.0360(2) 0.0380(2) 0.0303(2) -0.01499(17) -0.01251(18) -0.00524(17)
W2 0.0384(2) 0.0305(2) 0.0351(2) -0.00615(17) -0.02218(19) 0.00113(16)
W3 0.0316(2) 0.0411(2) 0.0273(2) -0.01237(17) -0.00565(17) -0.00874(17)
W4 0.0344(2) 0.0275(2) 0.0453(2) -0.01373(17) -0.02178(19) 0.00535(16)
W5 0.0285(2) 0.0320(2) 0.0268(2) -0.00748(16) -0.00935(16) -0.00453(15)
Ru1 0.0302(4) 0.0263(4) 0.0269(4) -0.0086(3) -0.0107(3) -0.0006(3)
O1 0.056(4) 0.056(4) 0.041(4) -0.025(4) -0.016(4) -0.014(4)
O2 0.047(4) 0.043(4) 0.031(4) -0.009(3) -0.027(3) -0.003(3)
O3 0.039(4) 0.049(4) 0.032(4) -0.019(3) -0.008(3) -0.010(3)
O4 0.047(4) 0.032(4) 0.050(4) -0.023(3) -0.019(3) 0.004(3)
O5 0.034(3) 0.035(3) 0.034(4) -0.016(3) -0.010(3) -0.002(3)
O6 0.030(3) 0.026(3) 0.022(3) -0.007(3) -0.010(3) -0.003(3)
O7 0.059(5) 0.040(4) 0.070(5) -0.010(4) -0.045(4) 0.007(3)
O8 0.048(4) 0.040(4) 0.023(3) -0.006(3) -0.016(3) 0.000(3)
O9 0.023(3) 0.040(4) 0.036(4) -0.013(3) -0.015(3) 0.003(3)
O10 0.048(4) 0.067(5) 0.040(4) -0.024(4) -0.004(4) -0.018(4)
O11 0.024(3) 0.049(4) 0.043(4) -0.029(3) -0.012(3) 0.005(3)
O12 0.030(3) 0.043(4) 0.033(4) -0.015(3) -0.010(3) 0.001(3)
O13 0.059(5) 0.040(4) 0.087(6) -0.027(4) -0.046(4) 0.015(3)
O14 0.037(4) 0.028(3) 0.044(4) -0.011(3) -0.022(3) 0.003(3)
O15 0.043(4) 0.069(5) 0.033(4) -0.014(4) -0.006(3) -0.020(4)
O16 0.037(4) 0.025(3) 0.038(4) -0.003(3) -0.019(3) -0.001(3)
C1 0.033(5) 0.038(5) 0.041(6) -0.012(5) -0.014(5) 0.004(4)
C2 0.040(6) 0.056(7) 0.064(8) -0.020(6) -0.028(6) 0.013(5)
C3 0.057(7) 0.043(6) 0.059(8) 0.007(5) -0.029(6) 0.005(5)
C4 0.035(6) 0.030(5) 0.058(7) -0.001(5) -0.016(5) -0.002(4)
C5 0.033(5) 0.033(5) 0.036(5) -0.014(4) -0.008(4) -0.001(4)
C6 0.036(5) 0.028(5) 0.030(5) -0.016(4) -0.010(4) 0.001(4)
C7 0.038(6) 0.037(5) 0.049(6) -0.019(5) -0.015(5) 0.006(4)
C8 0.040(6) 0.037(6) 0.056(7) -0.022(5) -0.010(5) 0.000(5)
C9 0.023(5) 0.052(7) 0.069(8) -0.036(6) -0.012(5) 0.005(5)
C10 0.038(6) 0.031(5) 0.048(6) -0.018(5) -0.009(5) 0.001(4)
C11 0.051(6) 0.040(6) 0.046(6) -0.006(5) -0.020(5) 0.001(5)
C12 0.060(8) 0.054(7) 0.062(8) -0.004(6) -0.036(7) 0.003(6)
C13 0.066(8) 0.060(8) 0.064(9) 0.014(6) -0.046(7) -0.001(6)
C14 0.061(7) 0.067(8) 0.031(6) -0.004(5) -0.019(6) -0.014(6)
C15 0.041(6) 0.042(6) 0.032(5) -0.003(5) -0.012(5) -0.010(5)
C16 0.037(6) 0.057(7) 0.036(6) -0.019(5) -0.008(5) -0.011(5)
C17 0.081(9) 0.086(9) 0.031(6) -0.028(6) -0.007(6) -0.013(8)
C18 0.089(11) 0.112(13) 0.076(11) -0.068(10) -0.021(9) 0.010(9)
C19 0.065(8) 0.071(8) 0.065(9) -0.048(7) -0.008(7) 0.013(7)
C20 0.059(7) 0.043(6) 0.062(7) -0.031(6) -0.022(6) 0.005(5)
C21 0.048(7) 0.053(7) 0.044(6) -0.010(5) -0.022(6) -0.009(5)
C22 0.043(7) 0.118(12) 0.050(8) -0.006(7) -0.008(6) -0.021(7)
C24 0.043(6) 0.091(9) 0.082(9) -0.064(8) -0.042(6) 0.023(6)
C23 0.037(6) 0.045(6) 0.053(7) -0.025(5) -0.020(5) 0.006(5)
N1 0.027(4) 0.030(4) 0.032(4) -0.009(3) -0.011(3) 0.002(3)
N2 0.034(4) 0.030(4) 0.028(4) -0.014(3) -0.013(4) 0.005(3)
N3 0.038(4) 0.023(4) 0.035(5) -0.002(3) -0.006(4) -0.002(3)
N4 0.037(4) 0.038(4) 0.026(4) -0.013(4) -0.006(4) -0.006(4)
N5 0.034(5) 0.035(4) 0.038(5) -0.012(4) -0.013(4) 0.000(4)
N6 0.038(5) 0.036(4) 0.037(5) -0.013(4) -0.019(4) 0.003(4)

loop_
_atom_type_symbol
_atom_type_description
_atom_type_scat_dispersion_real
_atom_type_scat_dispersion_imag
_atom_type_scat_source
C C 0.0033 0.0016 'International Tables Vol C Tables 4.2.6.8 and 6.1.1.4'
H H 0.0000 0.0000 'International Tables Vol C Tables 4.2.6.8 and 6.1.1.4'
N N 0.0061 0.0033 'International Tables Vol C Tables 4.2.6.8 and 6.1.1.4'
O O 0.0106 0.0060 'International Tables Vol C Tables 4.2.6.8 and 6.1.1.4'
Ru Ru -1.2594 0.8363 'International Tables Vol C Tables 4.2.6.8 and 6.1.1.4'
W W -0.8490 6.8722 'International Tables Vol C Tables 4.2.6.8 and 6.1.1.4'

loop_
_geom_angle_atom_site_label_1
_geom_angle_atom_site_label_2
_geom_angle_atom_site_label_3
_geom_angle
_geom_angle_site_symmetry_1
_geom_angle_site_symmetry_3
O1 W1 O4 102.4(3) . .
O1 W1 O3 103.1(3) . .
O4 W1 O3 89.0(3) . .
O1 W1 O5 103.5(3) . .
O4 W1 O5 87.5(3) . .
O3 W1 O5 153.4(2) . .
O1 W1 O2 104.2(3) . .
O4 W1 O2 153.4(3) . .
O3 W1 O2 85.7(3) . .
O5 W1 O2 85.7(3) . .
O1 W1 O6 179.4(3) . .
O4 W1 O6 77.0(2) . .
O3 W1 O6 76.8(2) . .
O5 W1 O6 76.7(2) . .
O2 W1 O6 76.4(2) . .
O7 W2 O9 103.9(3) . .
O7 W2 O2 96.9(3) . .
O9 W2 O2 88.7(3) . .
O7 W2 O8 103.4(3) . .
O9 W2 O8 152.6(3) . .
O2 W2 O8 88.8(3) . .
O7 W2 O14 99.9(3) . 2_666
O9 W2 O14 87.1(3) . 2_666
O2 W2 O14 163.2(3) . 2_666
O8 W2 O14 87.4(3) . 2_666
O7 W2 O6 173.4(3) . .
O9 W2 O6 76.5(2) . .
O2 W2 O6 76.4(2) . .
O8 W2 O6 76.4(2) . .
O14 W2 O6 86.7(2) 2_666 .
O10 W3 O12 100.4(3) . .
O10 W3 O8 103.2(3) . .
O12 W3 O8 89.8(3) . .
O10 W3 O11 104.3(3) . .
O12 W3 O11 89.2(3) . .
O8 W3 O11 152.3(3) . .
O10 W3 O3 94.9(3) . .
O12 W3 O3 164.6(3) . .
O8 W3 O3 87.4(3) . .
O11 W3 O3 86.3(3) . .
O10 W3 O6 170.3(3) . .
O12 W3 O6 89.3(2) . .
O8 W3 O6 76.6(2) . .
O11 W3 O6 75.7(2) . .
O3 W3 O6 75.3(2) . .
O13 W4 O14 99.9(3) . .
O13 W4 O11 103.6(3) . .
O14 W4 O11 90.4(3) . .
O13 W4 O16 103.2(3) . .
O14 W4 O16 90.7(3) . .
O11 W4 O16 152.6(3) . .
O13 W4 O4 94.7(3) . .
O14 W4 O4 165.4(3) . .
O11 W4 O4 86.1(3) . .
O16 W4 O4 86.0(3) . .
O13 W4 O6 170.1(3) . .
O14 W4 O6 90.0(2) . .
O11 W4 O6 76.1(2) . .
O16 W4 O6 76.5(2) . .
O4 W4 O6 75.4(2) . .
O15 W5 O12 100.6(3) . 2_666
O15 W5 O9 103.2(3) . .
O12 W5 O9 89.4(3) 2_666 .
O15 W5 O16 103.9(3) . .
O12 W5 O16 88.1(3) 2_666 .
O9 W5 O16 152.8(2) . .
O15 W5 O5 94.8(3) . .
O12 W5 O5 164.5(2) 2_666 .
O9 W5 O5 88.0(3) . .
O16 W5 O5 87.3(3) . .
O15 W5 O6 170.5(3) . .
O12 W5 O6 88.9(2) 2_666 .
O9 W5 O6 76.5(2) . .
O16 W5 O6 76.4(2) . .
O5 W5 O6 75.7(2) . .
N4 Ru1 N5 84.8(3) . .
N4 Ru1 N6 172.9(3) . .
N5 Ru1 N6 89.0(3) . .
N4 Ru1 N1 94.9(3) . .
N5 Ru1 N1 96.5(3) . .
N6 Ru1 N1 89.2(3) . .
N4 Ru1 N2 93.2(3) . .
N5 Ru1 N2 174.6(3) . .
N6 Ru1 N2 93.2(3) . .
N1 Ru1 N2 78.7(3) . .
N4 Ru1 N3 79.2(3) . .
N5 Ru1 N3 92.0(3) . .
N6 Ru1 N3 97.6(3) . .
N1 Ru1 N3 169.1(3) . .
N2 Ru1 N3 92.5(3) . .
W2 O2 W1 116.1(3) . .
W1 O3 W3 116.7(3) . .
W1 O4 W4 116.6(3) . .
W1 O5 W5 116.7(3) . .
W1 O6 W4 90.96(18) . .
W1 O6 W3 91.15(18) . .
W4 O6 W3 90.39(19) . .
W1 O6 W2 91.1(2) . .
W4 O6 W2 178.0(3) . .
W3 O6 W2 89.82(18) . .
W1 O6 W5 90.90(18) . .
W4 O6 W5 90.20(18) . .
W3 O6 W5 177.9(3) . .
W2 O6 W5 89.52(19) . .
W3 O8 W2 117.1(3) . .
W5 O9 W2 117.4(3) . .
W4 O11 W3 117.7(3) . .
W5 O12 W3 176.2(3) 2_666 .
W4 O14 W2 174.6(4) . 2_666
W5 O16 W4 116.9(3) . .
N1 C1 C2 122.9(9) . .
N1 C1 H1A 118.5 . .
C2 C1 H1A 118.5 . .
C1 C2 C3 118.8(10) . .
C1 C2 H2A 120.6 . .
C3 C2 H2A 120.6 . .
C4 C3 C2 118.9(10) . .
C4 C3 H3A 120.6 . .
C2 C3 H3A 120.6 . .
C3 C4 C5 119.8(9) . .
C3 C4 H4A 120.1 . .
C5 C4 H4A 120.1 . .
N1 C5 C4 122.7(9) . .
N1 C5 C6 113.9(8) . .
C4 C5 C6 123.4(8) . .
N2 C6 C7 121.7(9) . .
N2 C6 C5 114.8(8) . .
C7 C6 C5 123.5(9) . .
C6 C7 C8 119.2(9) . .
C6 C7 H7B 120.4 . .
C8 C7 H7B 120.4 . .
C9 C8 C7 118.8(9) . .
C9 C8 H8A 120.6 . .
C7 C8 H8A 120.6 . .
C8 C9 C10 118.8(10) . .
C8 C9 H9A 120.6 . .
C10 C9 H9A 120.6 . .
N2 C10 C9 123.6(10) . .
N2 C10 H10B 118.2 . .
C9 C10 H10B 118.2 . .
N3 C11 C12 122.7(11) . .
N3 C11 H11A 118.6 . .
C12 C11 H11A 118.6 . .
C13 C12 C11 118.5(12) . .
C13 C12 H12B 120.7 . .
C11 C12 H12B 120.7 . .
C12 C13 C14 119.4(11) . .
C12 C13 H13B 120.3 . .
C14 C13 H13B 120.3 . .
C13 C14 C15 120.0(11) . .
C13 C14 H14B 120.0 . .
C15 C14 H14B 120.0 . .
N3 C15 C14 120.5(10) . .
N3 C15 C16 114.7(9) . .
C14 C15 C16 124.7(10) . .
N4 C16 C17 119.8(11) . .
N4 C16 C15 115.6(9) . .
C17 C16 C15 124.5(11) . .
C18 C17 C16 120.6(13) . .
C18 C17 H17A 119.7 . .
C16 C17 H17A 119.7 . .
C19 C18 C17 118.2(12) . .
C19 C18 H18A 120.9 . .
C17 C18 H18A 120.9 . .
C18 C19 C20 120.9(13) . .
C18 C19 H19A 119.6 . .
C20 C19 H19A 119.6 . .
N4 C20 C19 121.7(12) . .
N4 C20 H20A 119.2 . .
C19 C20 H20A 119.2 . .
N5 C21 C22 178.6(13) . .
C21 C22 H22A 109.5 . .
C21 C22 H22B 109.5 . .
H22A C22 H22B 109.5 . .
C21 C22 H22C 109.5 . .
H22A C22 H22C 109.5 . .
H22B C22 H22C 109.5 . .
C23 C24 H24A 109.5 . .
C23 C24 H24B 109.5 . .
H24A C24 H24B 109.5 . .
C23 C24 H24C 109.5 . .
H24A C24 H24C 109.5 . .
H24B C24 H24C 109.5 . .
N6 C23 C24 176.7(12) . .
N7 C25 C26 167(3) . .
C25 C26 H26A 109.5 . .
C25 C26 H26B 109.5 . .
H26A C26 H26B 109.5 . .
C25 C26 H26C 109.5 . .
H26A C26 H26C 109.5 . .
H26B C26 H26C 109.5 . .
C1 N1 C5 116.8(8) . .
C1 N1 Ru1 126.8(6) . .
C5 N1 Ru1 116.2(6) . .
C10 N2 C6 117.8(8) . .
C10 N2 Ru1 126.6(6) . .
C6 N2 Ru1 115.6(6) . .
C11 N3 C15 118.7(9) . .
C11 N3 Ru1 127.0(7) . .
C15 N3 Ru1 114.0(6) . .
C16 N4 C20 118.8(9) . .
C16 N4 Ru1 115.9(7) . .
C20 N4 Ru1 124.9(7) . .
C21 N5 Ru1 175.3(8) . .
C23 N6 Ru1 174.3(8) . .

loop_
_geom_bond_atom_site_label_1
_geom_bond_atom_site_label_2
_geom_bond_distance
_geom_bond_site_symmetry_2
W1 O1 1.714(6) .
W1 O4 1.885(7) .
W1 O3 1.909(6) .
W1 O5 1.918(6) .
W1 O2 1.955(7) .
W1 O6 2.291(5) .
W2 O7 1.703(7) .
W2 O9 1.911(6) .
W2 O2 1.920(6) .
W2 O8 1.921(6) .
W2 O14 1.928(6) 2_666
W2 O6 2.317(6) .
W3 O10 1.689(6) .
W3 O12 1.897(6) .
W3 O8 1.912(7) .
W3 O11 1.914(7) .
W3 O3 1.955(6) .
W3 O6 2.316(5) .
W4 O13 1.707(7) .
W4 O14 1.868(6) .
W4 O11 1.912(6) .
W4 O16 1.927(6) .
W4 O4 1.962(6) .
W4 O6 2.299(6) .
W5 O15 1.702(6) .
W5 O12 1.896(6) 2_666
W5 O9 1.908(6) .
W5 O16 1.911(6) .
W5 O5 1.940(6) .
W5 O6 2.318(5) .
Ru1 N4 2.037(7) .
Ru1 N5 2.040(8) .
Ru1 N6 2.042(8) .
Ru1 N1 2.053(7) .
Ru1 N2 2.054(7) .
Ru1 N3 2.062(8) .
O12 W5 1.896(6) 2_666
O14 W2 1.928(6) 2_666
C1 N1 1.352(12) .
C1 C2 1.370(14) .
C1 H1A 0.9300 .
C2 C3 1.388(14) .
C2 H2A 0.9300 .
C3 C4 1.359(14) .
C3 H3A 0.9300 .
C4 C5 1.368(13) .
C4 H4A 0.9300 .
C5 N1 1.353(11) .
C5 C6 1.484(13) .
C6 N2 1.360(11) .
C6 C7 1.373(12) .
C7 C8 1.405(14) .
C7 H7B 0.9300 .
C8 C9 1.361(15) .
C8 H8A 0.9300 .
C9 C10 1.378(13) .
C9 H9A 0.9300 .
C10 N2 1.333(12) .
C10 H10B 0.9300 .
C11 N3 1.322(12) .
C11 C12 1.399(16) .
C11 H11A 0.9300 .
C12 C13 1.373(17) .
C12 H12B 0.9300 .
C13 C14 1.374(17) .
C13 H13B 0.9300 .
C14 C15 1.384(15) .
C14 H14B 0.9300 .
C15 N3 1.376(12) .
C15 C16 1.452(15) .
C16 N4 1.338(13) .
C16 C17 1.381(14) .
C17 C18 1.38(2) .
C17 H17A 0.9300 .
C18 C19 1.33(2) .
C18 H18A 0.9300 .
C19 C20 1.356(15) .
C19 H19A 0.9300 .
C20 N4 1.352(13) .
C20 H20A 0.9300 .
C21 N5 1.134(12) .
C21 C22 1.455(15) .
C22 H22A 0.9600 .
C22 H22B 0.9600 .
C22 H22C 0.9600 .
C24 C23 1.464(14) .
C24 H24A 0.9600 .
C24 H24B 0.9600 .
C24 H24C 0.9600 .
C23 N6 1.127(11) .
C25 N7 1.196(17) .
C25 C26 1.533(17) .
C26 H26A 0.9600 .
C26 H26B 0.9600 .
C26 H26C 0.9600 .
